data_7021665
loop_
_publ_author_name
'Lorber, Christian'
'Vendier, Laure'

_publ_section_title
;
 Novel aspects of the transamination reaction between Ti(NMe2)4 and
 primary amines.
;
_journal_issue 34
_journal_name_full 'Dalton transactions (Cambridge, England : 2003)'
_journal_page_first 12203
_journal_page_last 12219
_journal_paper_doi 10.1039/c3dt50840d
_journal_volume 42
_journal_year 2013
_chemical_compound_source 'synthesis as described'
_chemical_formula_moiety 'C60 H64 N6 Si3 Ti2'
_chemical_formula_sum 'C60 H64 N6 Si3 Ti2'
_chemical_formula_weight 1049.24
_chemical_name_systematic
;
 ?
;
_space_group_IT_number 2
_symmetry_cell_setting triclinic
_symmetry_Int_Tables_number 2
_symmetry_space_group_name_Hall '-P 1'
_symmetry_space_group_name_H-M 'P -1'
_atom_sites_solution_hydrogens geom
_atom_sites_solution_primary direct
_atom_sites_solution_secondary difmap
_cell_angle_alpha 92.607(4)
_cell_angle_beta 104.677(4)
_cell_angle_gamma 106.071(3)
_cell_formula_units_Z 2
_cell_length_a 11.3357(4)
_cell_length_b 13.4320(5)
_cell_length_c 19.7408(9)
_cell_measurement_reflns_used 8000
_cell_measurement_temperature 180
_cell_measurement_theta_max 32.1055
_cell_measurement_theta_min 3.0952
_cell_measurement_wavelength 0.71073
_cell_volume 2772.3(2)
_computing_cell_refinement 'CrysAlis RED, Oxford Diffraction Ltd.'
_computing_data_collection 'CrysAlis CCD, Oxford Diffraction Ltd.'
_computing_data_reduction 'CrysAlis RED, Oxford Diffraction Ltd.'
_computing_molecular_graphics 'Ortep-3 for Windows (Farrugia, 1997)'
_computing_publication_material 'WinGX publication routines (Farrugia, 1999)'
_computing_structure_refinement 'SHELXL-97 (Sheldrick, 1997)'
_computing_structure_solution 'SIR92 (Giacovazzo et al, 1993)'
_diffrn_ambient_temperature 180
_diffrn_measured_fraction_theta_full 0.997
_diffrn_measured_fraction_theta_max 0.997
_diffrn_measurement_device_type 'Oxford-Diffraction XCALIBUR'
_diffrn_measurement_method \w-\f
_diffrn_radiation_monochromator graphite
_diffrn_radiation_source 'fine-focus sealed tube'
_diffrn_radiation_type MoK\a
_diffrn_radiation_wavelength 0.71073
_diffrn_reflns_av_R_equivalents 0.0242
_diffrn_reflns_av_unetI/netI 0.0356
_diffrn_reflns_limit_h_max 14
_diffrn_reflns_limit_h_min -14
_diffrn_reflns_limit_k_max 16
_diffrn_reflns_limit_k_min -16
_diffrn_reflns_limit_l_max 24
_diffrn_reflns_limit_l_min -19
_diffrn_reflns_number 21233
_diffrn_reflns_theta_full 26.37
_diffrn_reflns_theta_max 26.37
_diffrn_reflns_theta_min 3.1
_diffrn_standards_decay_% 0
_diffrn_standards_interval_count 0
_diffrn_standards_interval_time 0
_diffrn_standards_number 0
_exptl_absorpt_coefficient_mu 0.397
_exptl_absorpt_correction_T_max 0.921
_exptl_absorpt_correction_T_min 0.838
_exptl_absorpt_correction_type refdelf
_exptl_absorpt_process_details
;
(See: Walker, N. & Stuart, D. (1983) Acta Cryst. A39, 158-166)
;
_exptl_crystal_colour red
_exptl_crystal_density_diffrn 1.257
_exptl_crystal_density_method 'not measured'
_exptl_crystal_description parallelepiped
_exptl_crystal_F_000 1104
_exptl_crystal_size_max 0.45
_exptl_crystal_size_mid 0.3
_exptl_crystal_size_min 0.2
_refine_diff_density_max 0.492
_refine_diff_density_min -0.511
_refine_diff_density_rms 0.057
_refine_ls_extinction_method none
_refine_ls_goodness_of_fit_ref 1.128
_refine_ls_hydrogen_treatment mixed
_refine_ls_matrix_type full
_refine_ls_number_parameters 631
_refine_ls_number_reflns 11316
_refine_ls_number_restraints 1
_refine_ls_restrained_S_all 1.128
_refine_ls_R_factor_all 0.0578
_refine_ls_R_factor_gt 0.0446
_refine_ls_shift/su_max 0.001
_refine_ls_shift/su_mean 0
_refine_ls_structure_factor_coef Fsqd
_refine_ls_weighting_details 'calc w=1/[\s^2^(Fo^2^)+(0.0709P)^2^+0.3123P] where P=(Fo^2^+2Fc^2^)/3'
_refine_ls_weighting_scheme calc
_refine_ls_wR_factor_gt 0.1218
_refine_ls_wR_factor_ref 0.1296
_reflns_number_gt 8647
_reflns_number_total 11316
_reflns_threshold_expression >2\s(I)
_cod_data_source_file c3dt50840d.txt
_cod_data_source_block 4
_cod_original_cell_volume 2772.34(19)
_cod_database_code 7021665

loop_
_symmetry_equiv_pos_as_xyz
'x, y, z'
'-x, -y, -z'

loop_
_atom_site_label
_atom_site_type_symbol
_atom_site_fract_x
_atom_site_fract_y
_atom_site_fract_z
_atom_site_U_iso_or_equiv
_atom_site_adp_type
_atom_site_occupancy
_atom_site_symmetry_multiplicity
_atom_site_calc_flag
_atom_site_refinement_flags
_atom_site_disorder_assembly
_atom_site_disorder_group
C1 C 0.8426(2) 0.34011(18) 0.15823(12) 0.0303(5) Uani 1 1 d . . .
C2 C 0.8318(3) 0.4396(2) 0.17189(16) 0.0563(8) Uani 1 1 d . . .
H2 H 0.8996 0.49 0.2033 0.068 Uiso 1 1 calc R . .
C3 C 0.7220(3) 0.4645(3) 0.13952(18) 0.0695(10) Uani 1 1 d . . .
H3 H 0.7172 0.5316 0.1486 0.083 Uiso 1 1 calc R . .
C4 C 0.6213(3) 0.3912(3) 0.09449(16) 0.0565(8) Uani 1 1 d . . .
H4 H 0.5471 0.4078 0.0736 0.068 Uiso 1 1 calc R . .
C5 C 0.6289(3) 0.2928(3) 0.07985(16) 0.0554(8) Uani 1 1 d . . .
H5 H 0.56 0.2428 0.0489 0.066 Uiso 1 1 calc R . .
C6 C 0.7402(2) 0.2677(2) 0.11143(15) 0.0450(6) Uani 1 1 d . . .
H6 H 0.7452 0.2011 0.1007 0.054 Uiso 1 1 calc R . .
C7 C 1.1023(2) 0.37433(16) 0.13715(12) 0.0277(5) Uani 1 1 d . . .
C8 C 1.2360(2) 0.40355(19) 0.16099(14) 0.0403(6) Uani 1 1 d . . .
H8 H 1.2749 0.3963 0.2072 0.048 Uiso 1 1 calc R . .
C9 C 1.3113(3) 0.4429(2) 0.11749(16) 0.0487(7) Uani 1 1 d . . .
H9 H 1.3998 0.4619 0.1347 0.058 Uiso 1 1 calc R . .
C10 C 1.2561(3) 0.4539(2) 0.04890(15) 0.0465(7) Uani 1 1 d . . .
H10 H 1.307 0.4805 0.0197 0.056 Uiso 1 1 calc R . .
C11 C 1.1255(3) 0.4255(2) 0.02371(14) 0.0457(6) Uani 1 1 d . . .
H11 H 1.0877 0.4321 -0.0228 0.055 Uiso 1 1 calc R . .
C12 C 1.0496(2) 0.38704(18) 0.06756(12) 0.0364(5) Uani 1 1 d . . .
H12 H 0.9612 0.3693 0.0499 0.044 Uiso 1 1 calc R . .
C13 C 1.0775(2) 0.39113(17) 0.28712(12) 0.0311(5) Uani 1 1 d . . .
C14 C 1.0652(2) 0.3414(2) 0.34690(12) 0.0368(5) Uani 1 1 d . . .
H14 H 1.0184 0.2713 0.3412 0.044 Uiso 1 1 calc R . .
C15 C 1.1215(3) 0.3946(2) 0.41471(14) 0.0490(7) Uani 1 1 d . . .
H15 H 1.1123 0.3601 0.4537 0.059 Uiso 1 1 calc R . .
C56 C 0.5828(2) -0.0167(2) 0.13311(17) 0.0529(7) Uani 1 1 d . A .
H56A H 0.5442 0.0278 0.1042 0.079 Uiso 1 1 calc R . .
H56B H 0.577 -0.005 0.1803 0.079 Uiso 1 1 calc R . .
H56C H 0.5389 -0.0884 0.1142 0.079 Uiso 1 1 calc R . .
C16 C 1.1904(3) 0.4978(3) 0.42378(16) 0.0603(8) Uani 1 1 d . . .
H16 H 1.2279 0.5335 0.4691 0.072 Uiso 1 1 calc R . .
C17 C 1.2044(3) 0.5491(2) 0.36617(18) 0.0636(9) Uani 1 1 d . . .
H17 H 1.2511 0.6193 0.3725 0.076 Uiso 1 1 calc R . .
C57 C 1.1129(3) 0.1278(2) 0.06522(12) 0.0421(6) Uani 1 1 d . A .
H57A H 1.1388 0.1917 0.0456 0.063 Uiso 1 1 calc R . .
H57B H 1.0254 0.1138 0.0657 0.063 Uiso 1 1 calc R . .
H57C H 1.1216 0.0715 0.0371 0.063 Uiso 1 1 calc R . .
C18 C 1.1487(3) 0.49571(19) 0.29846(14) 0.0456(6) Uani 1 1 d . . .
H18 H 1.1595 0.5309 0.2599 0.055 Uiso 1 1 calc R . .
C19 C 1.0778(2) -0.18564(16) 0.17089(11) 0.0266(4) Uani 1 1 d . . .
C20 C 1.1064(2) -0.27869(18) 0.18252(13) 0.0392(6) Uani 1 1 d . . .
H20 H 1.0801 -0.3155 0.2175 0.047 Uiso 1 1 calc R . .
C21 C 1.1730(3) -0.3183(2) 0.14336(14) 0.0444(6) Uani 1 1 d . . .
H21 H 1.1909 -0.3807 0.1525 0.053 Uiso 1 1 calc R . .
C22 C 1.2123(2) -0.2661(2) 0.09170(13) 0.0403(6) Uani 1 1 d . . .
H22 H 1.2567 -0.2928 0.0655 0.048 Uiso 1 1 calc R . .
C23 C 1.1860(3) -0.1738(2) 0.07851(14) 0.0482(7) Uani 1 1 d . . .
H23 H 1.2136 -0.1374 0.0437 0.058 Uiso 1 1 calc R . .
C24 C 1.1181(3) -0.13477(19) 0.11716(13) 0.0407(6) Uani 1 1 d . . .
H24 H 1.0991 -0.0731 0.1068 0.049 Uiso 1 1 calc R . .
C25 C 1.0298(2) -0.16707(16) 0.31561(11) 0.0277(5) Uani 1 1 d . . .
C26 C 0.9784(3) -0.26485(18) 0.33440(13) 0.0392(6) Uani 1 1 d . . .
H26 H 0.9166 -0.3158 0.3004 0.047 Uiso 1 1 calc R . .
C27 C 1.0174(3) -0.2883(2) 0.40311(14) 0.0486(7) Uani 1 1 d . . .
H27 H 0.9818 -0.3543 0.4145 0.058 Uiso 1 1 calc R . .
C28 C 1.1087(3) -0.2134(2) 0.45400(14) 0.0473(7) Uani 1 1 d . . .
H28 H 1.1347 -0.2286 0.4999 0.057 Uiso 1 1 calc R . .
C29 C 1.1612(3) -0.1168(2) 0.43686(14) 0.0500(7) Uani 1 1 d . . .
H29 H 1.223 -0.0663 0.4712 0.06 Uiso 1 1 calc R . .
C30 C 1.1225(2) -0.0936(2) 0.36827(13) 0.0396(6) Uani 1 1 d . . .
H30 H 1.1594 -0.0276 0.3574 0.048 Uiso 1 1 calc R . .
C31 C 0.8097(2) -0.21208(16) 0.18282(13) 0.0321(5) Uani 1 1 d . . .
C32A C 0.7180(7) -0.2256(5) 0.2155(4) 0.0394(5) Uani 0.63 1 d P A 1
H32A H 0.7397 -0.2006 0.2631 0.047 Uiso 0.63 1 calc PR A 1
C33A C 0.5883(4) -0.2769(4) 0.1796(2) 0.0394(5) Uani 0.63 1 d P A 1
H33A H 0.5263 -0.2846 0.2038 0.047 Uiso 0.63 1 calc PR A 1
C34A C 0.5533(5) -0.3151(4) 0.1101(2) 0.0394(5) Uani 0.63 1 d P A 1
H34A H 0.4683 -0.3501 0.0869 0.047 Uiso 0.63 1 calc PR A 1
C35A C 0.6461(4) -0.3011(4) 0.0741(2) 0.0394(5) Uani 0.63 1 d P A 1
H35A H 0.6221 -0.3254 0.0263 0.047 Uiso 0.63 1 calc PR A 1
C36A C 0.7736(5) -0.2518(5) 0.1081(3) 0.0394(5) Uani 0.63 1 d P A 1
H36A H 0.8352 -0.244 0.0837 0.047 Uiso 0.63 1 calc PR A 1
C32B C 0.7224(12) -0.2096(8) 0.2283(6) 0.0394(5) Uani 0.37 1 d P A 2
H32B H 0.7569 -0.1717 0.273 0.047 Uiso 0.37 1 calc PR A 2
C33B C 0.5960(7) -0.2600(6) 0.2072(4) 0.0394(5) Uani 0.37 1 d P A 2
H33B H 0.5444 -0.2595 0.237 0.047 Uiso 0.37 1 calc PR A 2
C34B C 0.5449(8) -0.3135(6) 0.1379(4) 0.0394(5) Uani 0.37 1 d P A 2
H34B H 0.4578 -0.3478 0.1219 0.047 Uiso 0.37 1 calc PR A 2
C35B C 0.6184(7) -0.3164(6) 0.0946(4) 0.0394(5) Uani 0.37 1 d P A 2
H35B H 0.5827 -0.351 0.0489 0.047 Uiso 0.37 1 calc PR A 2
C36B C 0.7523(8) -0.2655(8) 0.1200(6) 0.0394(5) Uani 0.37 1 d P A 2
H36B H 0.8026 -0.2704 0.0901 0.047 Uiso 0.37 1 calc PR A 2
C58 C 1.3283(3) 0.1657(2) 0.13892(16) 0.0523(7) Uani 1 1 d . A .
H58A H 1.3449 0.1081 0.1165 0.078 Uiso 1 1 calc R . .
H58B H 1.38 0.1821 0.187 0.078 Uiso 1 1 calc R . .
H58C H 1.3485 0.2254 0.1143 0.078 Uiso 1 1 calc R . .
C37 C 1.4193(2) 0.07709(18) 0.35568(12) 0.0321(5) Uani 1 1 d . . .
C38 C 1.3741(2) 0.01186(19) 0.29104(14) 0.0396(6) Uani 1 1 d . . .
H38 H 1.3246 0.0326 0.2523 0.048 Uiso 1 1 calc R . .
C39 C 1.4003(3) -0.0817(2) 0.28266(15) 0.0471(6) Uani 1 1 d . . .
H39 H 1.3684 -0.123 0.2391 0.057 Uiso 1 1 calc R . .
C40 C 1.4739(3) -0.1135(2) 0.33929(16) 0.0511(7) Uani 1 1 d . . .
H40 H 1.4923 -0.1762 0.3341 0.061 Uiso 1 1 calc R . .
C41 C 1.5205(3) -0.0518(2) 0.40396(15) 0.0511(7) Uani 1 1 d . . .
H41 H 1.5698 -0.0735 0.4423 0.061 Uiso 1 1 calc R . .
C42 C 1.4944(2) 0.0420(2) 0.41197(13) 0.0403(6) Uani 1 1 d . . .
H42 H 1.5272 0.0829 0.4557 0.048 Uiso 1 1 calc R . .
C43 C 1.3638(2) 0.2367(2) 0.45312(12) 0.0352(5) Uani 1 1 d . . .
C44 C 1.2553(3) 0.1792(2) 0.47075(15) 0.0462(6) Uani 1 1 d . . .
H44 H 1.1981 0.1222 0.4396 0.055 Uiso 1 1 calc R . .
C45 C 1.2303(3) 0.2048(3) 0.53374(17) 0.0595(8) Uani 1 1 d . . .
H45 H 1.1578 0.1646 0.5445 0.071 Uiso 1 1 calc R . .
C46 C 1.3123(3) 0.2887(3) 0.57962(16) 0.0679(10) Uani 1 1 d . . .
H46 H 1.2955 0.3062 0.6216 0.081 Uiso 1 1 calc R . .
C47 C 1.4198(4) 0.3475(3) 0.56384(17) 0.0774(11) Uani 1 1 d . . .
H47 H 1.4758 0.4048 0.5952 0.093 Uiso 1 1 calc R . .
C48 C 1.4449(3) 0.3215(3) 0.50115(15) 0.0587(8) Uani 1 1 d . . .
H48 H 1.518 0.3619 0.4911 0.07 Uiso 1 1 calc R . .
C55 C 0.7288(3) -0.0154(2) 0.06405(13) 0.0460(6) Uani 1 1 d . A .
H55A H 0.6839 -0.0873 0.0464 0.069 Uiso 1 1 calc R . .
H55B H 0.8175 -0.002 0.0663 0.069 Uiso 1 1 calc R . .
H55C H 0.6933 0.0285 0.0331 0.069 Uiso 1 1 calc R . .
C49 C 1.5309(2) 0.30906(19) 0.35537(12) 0.0387(6) Uani 1 1 d . . .
C50A C 1.6562(8) 0.3147(7) 0.4019(3) 0.0509(5) Uani 0.61 1 d P B 1
H50A H 1.6612 0.27 0.4364 0.061 Uiso 0.61 1 calc PR B 1
C51A C 1.7677(6) 0.3845(5) 0.3961(3) 0.0509(5) Uani 0.61 1 d P B 1
H51A H 1.8457 0.3905 0.4284 0.061 Uiso 0.61 1 calc PR B 1
C52A C 1.7610(5) 0.4451(4) 0.3414(3) 0.0509(5) Uani 0.61 1 d P B 1
H52A H 1.836 0.4889 0.3353 0.061 Uiso 0.61 1 calc PR B 1
C53A C 1.6453(5) 0.4419(4) 0.2955(3) 0.0509(5) Uani 0.61 1 d P B 1
H53A H 1.6412 0.4868 0.261 0.061 Uiso 0.61 1 calc PR B 1
C54A C 1.5331(5) 0.3690(4) 0.3020(3) 0.0509(5) Uani 0.61 1 d P B 1
H54A H 1.4567 0.3617 0.2679 0.061 Uiso 0.61 1 calc PR B 1
C50B C 1.6505(13) 0.3189(11) 0.3854(5) 0.0509(5) Uani 0.39 1 d P B 2
H50B H 1.6696 0.2703 0.4151 0.061 Uiso 0.39 1 calc PR B 2
C51B C 1.7540(9) 0.4001(8) 0.3751(5) 0.0509(5) Uani 0.39 1 d P B 2
H51B H 1.8386 0.4034 0.396 0.061 Uiso 0.39 1 calc PR B 2
C52B C 1.7232(8) 0.4736(7) 0.3328(5) 0.0509(5) Uani 0.39 1 d P B 2
H52B H 1.7882 0.5237 0.3217 0.061 Uiso 0.39 1 calc PR B 2
C53B C 1.6007(7) 0.4746(6) 0.3071(4) 0.0509(5) Uani 0.39 1 d P B 2
H53B H 1.5843 0.5277 0.2811 0.061 Uiso 0.39 1 calc PR B 2
C54B C 1.4977(8) 0.3972(6) 0.3189(4) 0.0509(5) Uani 0.39 1 d P B 2
H54B H 1.4143 0.4005 0.3048 0.061 Uiso 0.39 1 calc PR B 2
C59 C 0.7413(3) 0.1387(2) 0.29569(17) 0.0546(7) Uani 1 1 d . A .
H59A H 0.6614 0.1018 0.3037 0.082 Uiso 1 1 calc R . .
H59B H 0.7256 0.1645 0.2508 0.082 Uiso 1 1 calc R . .
H59C H 0.7859 0.1961 0.3323 0.082 Uiso 1 1 calc R . .
C60 C 0.8580(3) 0.0341(3) 0.36527(15) 0.0595(8) Uani 1 1 d . A .
H60A H 0.9072 0.0938 0.3994 0.089 Uiso 1 1 calc R . .
H60B H 0.9091 -0.0115 0.3628 0.089 Uiso 1 1 calc R . .
H60C H 0.7838 -0.0025 0.379 0.089 Uiso 1 1 calc R . .
N1 N 0.98775(16) 0.18618(13) 0.19947(9) 0.0225(4) Uani 1 1 d . . .
N2 N 1.00090(16) -0.00438(13) 0.21939(9) 0.0229(4) Uani 1 1 d . . .
N3 N 1.25121(19) 0.20074(15) 0.30041(10) 0.0351(4) Uani 1 1 d D . .
H3N H 1.225(2) 0.2515(15) 0.3097(14) 0.042 Uiso 1 1 d D . .
N4 N 0.71654(18) 0.00692(15) 0.13389(10) 0.0330(4) Uani 1 1 d . . .
N5 N 1.19349(18) 0.13764(14) 0.13724(10) 0.0307(4) Uani 1 1 d . . .
N6 N 0.81848(19) 0.06830(16) 0.29622(11) 0.0367(5) Uani 1 1 d . . .
Si1 Si 1.00097(5) 0.31699(4) 0.19607(3) 0.02342(13) Uani 1 1 d . . .
Si2 Si 0.98269(5) -0.13583(4) 0.22235(3) 0.02271(13) Uani 1 1 d . A .
Si3 Si 1.38751(6) 0.20547(5) 0.36475(3) 0.02934(15) Uani 1 1 d . A .
Ti1 Ti 1.12505(3) 0.12838(3) 0.215699(18) 0.02073(10) Uani 1 1 d . A .
Ti2 Ti 0.86465(3) 0.05763(3) 0.21228(2) 0.02430(10) Uani 1 1 d . A .

loop_
_atom_site_aniso_label
_atom_site_aniso_U_11
_atom_site_aniso_U_22
_atom_site_aniso_U_33
_atom_site_aniso_U_23
_atom_site_aniso_U_13
_atom_site_aniso_U_12
C1 0.0289(11) 0.0373(12) 0.0309(12) 0.0113(10) 0.0119(9) 0.0152(10)
C2 0.0603(18) 0.0560(17) 0.0547(18) -0.0049(14) -0.0021(15) 0.0393(15)
C3 0.070(2) 0.078(2) 0.066(2) -0.0060(17) -0.0042(17) 0.056(2)
C4 0.0437(16) 0.088(2) 0.0550(18) 0.0214(17) 0.0167(14) 0.0424(16)
C5 0.0353(14) 0.0641(19) 0.0556(18) 0.0194(15) -0.0028(13) 0.0092(14)
C6 0.0359(13) 0.0374(13) 0.0573(17) 0.0114(12) 0.0034(12) 0.0118(11)
C7 0.0309(11) 0.0198(10) 0.0350(12) 0.0042(9) 0.0127(10) 0.0083(9)
C8 0.0337(13) 0.0414(14) 0.0508(15) 0.0192(12) 0.0150(11) 0.0142(11)
C9 0.0360(14) 0.0478(16) 0.0678(19) 0.0145(14) 0.0272(14) 0.0085(12)
C10 0.0562(17) 0.0348(13) 0.0596(18) 0.0108(12) 0.0387(15) 0.0100(12)
C11 0.0666(19) 0.0416(14) 0.0326(13) 0.0080(11) 0.0209(13) 0.0149(13)
C12 0.0381(13) 0.0352(12) 0.0349(13) 0.0032(10) 0.0118(11) 0.0079(10)
C13 0.0306(11) 0.0297(11) 0.0361(12) 0.0007(9) 0.0082(10) 0.0151(9)
C14 0.0391(13) 0.0407(13) 0.0339(13) -0.0004(10) 0.0135(11) 0.0150(11)
C15 0.0535(16) 0.0646(18) 0.0323(13) -0.0026(12) 0.0104(12) 0.0258(15)
C56 0.0285(13) 0.0577(17) 0.0668(19) 0.0072(15) 0.0076(13) 0.0090(12)
C16 0.064(2) 0.065(2) 0.0406(16) -0.0197(14) -0.0004(14) 0.0189(16)
C17 0.069(2) 0.0379(15) 0.067(2) -0.0186(14) 0.0029(17) 0.0085(15)
C57 0.0579(16) 0.0480(15) 0.0269(12) 0.0052(11) 0.0177(12) 0.0208(13)
C18 0.0557(16) 0.0306(13) 0.0445(15) 0.0002(11) 0.0048(13) 0.0124(12)
C19 0.0281(11) 0.0226(10) 0.0260(11) 0.0004(8) 0.0035(9) 0.0068(9)
C20 0.0513(15) 0.0316(12) 0.0446(14) 0.0146(11) 0.0222(12) 0.0185(11)
C21 0.0588(17) 0.0333(13) 0.0530(16) 0.0096(11) 0.0205(14) 0.0273(12)
C22 0.0451(14) 0.0440(14) 0.0382(13) -0.0001(11) 0.0143(11) 0.0219(12)
C23 0.0724(19) 0.0455(15) 0.0430(15) 0.0154(12) 0.0317(14) 0.0275(14)
C24 0.0620(17) 0.0342(13) 0.0371(13) 0.0110(10) 0.0203(12) 0.0249(12)
C25 0.0291(11) 0.0279(11) 0.0290(11) 0.0080(9) 0.0103(9) 0.0101(9)
C26 0.0493(15) 0.0298(12) 0.0356(13) 0.0067(10) 0.0110(11) 0.0075(11)
C27 0.0670(19) 0.0428(15) 0.0415(15) 0.0215(12) 0.0196(14) 0.0185(14)
C28 0.0504(16) 0.0639(18) 0.0330(13) 0.0208(13) 0.0102(12) 0.0245(14)
C29 0.0429(15) 0.0607(18) 0.0341(14) 0.0097(12) -0.0010(12) 0.0057(13)
C30 0.0369(13) 0.0404(14) 0.0333(13) 0.0088(11) 0.0050(11) 0.0020(11)
C31 0.0305(12) 0.0201(10) 0.0409(13) 0.0042(9) 0.0022(10) 0.0068(9)
C32A 0.0297(8) 0.0402(10) 0.0419(16) -0.0029(8) 0.0068(9) 0.0044(7)
C33A 0.0297(8) 0.0402(10) 0.0419(16) -0.0029(8) 0.0068(9) 0.0044(7)
C34A 0.0297(8) 0.0402(10) 0.0419(16) -0.0029(8) 0.0068(9) 0.0044(7)
C35A 0.0297(8) 0.0402(10) 0.0419(16) -0.0029(8) 0.0068(9) 0.0044(7)
C36A 0.0297(8) 0.0402(10) 0.0419(16) -0.0029(8) 0.0068(9) 0.0044(7)
C32B 0.0297(8) 0.0402(10) 0.0419(16) -0.0029(8) 0.0068(9) 0.0044(7)
C33B 0.0297(8) 0.0402(10) 0.0419(16) -0.0029(8) 0.0068(9) 0.0044(7)
C34B 0.0297(8) 0.0402(10) 0.0419(16) -0.0029(8) 0.0068(9) 0.0044(7)
C35B 0.0297(8) 0.0402(10) 0.0419(16) -0.0029(8) 0.0068(9) 0.0044(7)
C36B 0.0297(8) 0.0402(10) 0.0419(16) -0.0029(8) 0.0068(9) 0.0044(7)
C58 0.0421(15) 0.0600(18) 0.0640(19) 0.0108(15) 0.0292(14) 0.0161(14)
C37 0.0220(10) 0.0377(12) 0.0362(13) 0.0085(10) 0.0076(9) 0.0081(9)
C38 0.0322(12) 0.0393(13) 0.0422(14) 0.0031(11) 0.0004(11) 0.0120(11)
C39 0.0436(15) 0.0413(14) 0.0533(17) -0.0028(12) 0.0083(13) 0.0135(12)
C40 0.0569(17) 0.0442(15) 0.0620(18) 0.0120(14) 0.0207(15) 0.0260(14)
C41 0.0521(17) 0.0624(18) 0.0503(17) 0.0256(14) 0.0156(14) 0.0315(15)
C42 0.0377(13) 0.0525(15) 0.0332(13) 0.0126(11) 0.0087(11) 0.0174(12)
C43 0.0321(12) 0.0456(14) 0.0298(12) 0.0065(10) 0.0059(10) 0.0166(11)
C44 0.0490(15) 0.0493(15) 0.0473(15) 0.0153(12) 0.0194(13) 0.0186(13)
C45 0.064(2) 0.077(2) 0.0590(19) 0.0349(17) 0.0353(17) 0.0341(18)
C46 0.074(2) 0.111(3) 0.0363(16) 0.0158(18) 0.0239(16) 0.046(2)
C47 0.066(2) 0.112(3) 0.0448(18) -0.0192(18) 0.0158(17) 0.016(2)
C48 0.0434(16) 0.082(2) 0.0436(16) -0.0104(15) 0.0152(13) 0.0069(15)
C55 0.0443(15) 0.0499(15) 0.0346(14) 0.0004(11) 0.0044(12) 0.0060(12)
C49 0.0424(14) 0.0378(13) 0.0268(12) -0.0038(10) 0.0080(10) 0.0003(11)
C50A 0.0431(10) 0.0511(11) 0.0548(13) 0.0101(10) 0.0149(10) 0.0063(8)
C51A 0.0431(10) 0.0511(11) 0.0548(13) 0.0101(10) 0.0149(10) 0.0063(8)
C52A 0.0431(10) 0.0511(11) 0.0548(13) 0.0101(10) 0.0149(10) 0.0063(8)
C53A 0.0431(10) 0.0511(11) 0.0548(13) 0.0101(10) 0.0149(10) 0.0063(8)
C54A 0.0431(10) 0.0511(11) 0.0548(13) 0.0101(10) 0.0149(10) 0.0063(8)
C50B 0.0431(10) 0.0511(11) 0.0548(13) 0.0101(10) 0.0149(10) 0.0063(8)
C51B 0.0431(10) 0.0511(11) 0.0548(13) 0.0101(10) 0.0149(10) 0.0063(8)
C52B 0.0431(10) 0.0511(11) 0.0548(13) 0.0101(10) 0.0149(10) 0.0063(8)
C53B 0.0431(10) 0.0511(11) 0.0548(13) 0.0101(10) 0.0149(10) 0.0063(8)
C54B 0.0431(10) 0.0511(11) 0.0548(13) 0.0101(10) 0.0149(10) 0.0063(8)
C59 0.0556(17) 0.0490(16) 0.069(2) 0.0025(14) 0.0346(16) 0.0163(14)
C60 0.067(2) 0.081(2) 0.0409(16) 0.0148(15) 0.0265(15) 0.0268(18)
N1 0.0238(8) 0.0217(8) 0.0240(9) 0.0051(7) 0.0084(7) 0.0081(7)
N2 0.0249(9) 0.0213(8) 0.0227(9) 0.0041(7) 0.0080(7) 0.0059(7)
N3 0.0338(11) 0.0334(11) 0.0324(10) 0.0000(8) -0.0021(9) 0.0119(9)
N4 0.0271(10) 0.0314(10) 0.0384(11) 0.0054(8) 0.0071(8) 0.0070(8)
N5 0.0318(10) 0.0329(10) 0.0334(10) 0.0077(8) 0.0158(8) 0.0125(8)
N6 0.0383(11) 0.0397(11) 0.0373(11) 0.0031(9) 0.0207(9) 0.0110(9)
Si1 0.0243(3) 0.0212(3) 0.0266(3) 0.0034(2) 0.0076(2) 0.0092(2)
Si2 0.0242(3) 0.0190(3) 0.0234(3) 0.0029(2) 0.0053(2) 0.0053(2)
Si3 0.0244(3) 0.0324(3) 0.0264(3) 0.0030(2) 0.0019(2) 0.0057(2)
Ti1 0.01993(18) 0.02059(18) 0.02146(19) 0.00311(14) 0.00509(14) 0.00622(14)
Ti2 0.02281(19) 0.0243(2) 0.0270(2) 0.00346(15) 0.00983(16) 0.00628(15)

loop_
_atom_type_symbol
_atom_type_description
_atom_type_scat_dispersion_real
_atom_type_scat_dispersion_imag
_atom_type_scat_source
C C 0.0033 0.0016 'International Tables Vol C Tables 4.2.6.8 and 6.1.1.4'
H H 0 0 'International Tables Vol C Tables 4.2.6.8 and 6.1.1.4'
N N 0.0061 0.0033 'International Tables Vol C Tables 4.2.6.8 and 6.1.1.4'
Si Si 0.0817 0.0704 'International Tables Vol C Tables 4.2.6.8 and 6.1.1.4'
Ti Ti 0.2776 0.4457 'International Tables Vol C Tables 4.2.6.8 and 6.1.1.4'

loop_
_geom_angle_atom_site_label_1
_geom_angle_atom_site_label_2
_geom_angle_atom_site_label_3
_geom_angle
C6 C1 C2 117.6(2)
C6 C1 Si1 123.54(18)
C2 C1 Si1 118.46(19)
C3 C2 C1 121.1(3)
C4 C3 C2 120.2(3)
C3 C4 C5 120.1(3)
C4 C5 C6 119.9(3)
C1 C6 C5 121.0(3)
C12 C7 C8 116.6(2)
C12 C7 Si1 122.30(17)
C8 C7 Si1 121.11(18)
C9 C8 C7 121.6(2)
C10 C9 C8 120.3(3)
C11 C10 C9 119.6(2)
C10 C11 C12 120.2(2)
C11 C12 C7 121.7(2)
C18 C13 C14 117.1(2)
C18 C13 Si1 122.39(19)
C14 C13 Si1 120.54(17)
C15 C14 C13 121.5(2)
C16 C15 C14 119.8(3)
C15 C16 C17 120.3(3)
C16 C17 C18 119.9(3)
C13 C18 C17 121.5(3)
C20 C19 C24 116.4(2)
C20 C19 Si2 121.23(17)
C24 C19 Si2 122.30(17)
C21 C20 C19 121.9(2)
C22 C21 C20 120.2(2)
C21 C22 C23 119.7(2)
C22 C23 C24 120.1(2)
C23 C24 C19 121.6(2)
C26 C25 C30 117.1(2)
C26 C25 Si2 122.01(17)
C30 C25 Si2 120.83(16)
C25 C26 C27 121.5(2)
C28 C27 C26 119.8(2)
C29 C28 C27 119.9(2)
C28 C29 C30 120.3(3)
C29 C30 C25 121.4(2)
C36B C31 C32A 104.6(4)
C32A C31 C36A 118.3(3)
C36B C31 C32B 114.4(5)
C36A C31 C32B 127.5(4)
C36B C31 Si2 129.6(4)
C32A C31 Si2 125.8(3)
C36A C31 Si2 115.7(2)
C32B C31 Si2 116.0(4)
C31 C32A C33A 121.7(5)
C34A C33A C32A 120.6(4)
C33A C34A C35A 119.2(4)
C36A C35A C34A 121.3(4)
C35A C36A C31 118.8(4)
C33B C32B C31 122.9(7)
C32B C33B C34B 117.4(7)
C35B C34B C33B 122.0(7)
C34B C35B C36B 118.6(7)
C31 C36B C35B 124.5(7)
C42 C37 C38 116.0(2)
C42 C37 Si3 122.11(19)
C38 C37 Si3 121.82(17)
C39 C38 C37 122.7(2)
C40 C39 C38 119.5(3)
C39 C40 C41 119.9(3)
C42 C41 C40 120.4(2)
C41 C42 C37 121.6(2)
C48 C43 C44 116.6(2)
C48 C43 Si3 122.9(2)
C44 C43 Si3 120.3(2)
C45 C44 C43 121.8(3)
C46 C45 C44 119.9(3)
C45 C46 C47 119.9(3)
C46 C47 C48 120.0(3)
C43 C48 C47 121.7(3)
C50B C49 C54A 104.6(5)
C54A C49 C50A 115.2(4)
C50B C49 C54B 118.6(6)
C50A C49 C54B 125.2(5)
C50B C49 Si3 127.2(5)
C54A C49 Si3 125.8(3)
C50A C49 Si3 118.1(3)
C54B C49 Si3 113.3(3)
C51A C50A C49 122.1(5)
C52A C51A C50A 118.7(5)
C51A C52A C53A 121.4(5)
C52A C53A C54A 118.5(5)
C49 C54A C53A 123.5(4)
C49 C50B C51B 123.6(9)
C52B C51B C50B 117.2(8)
C53B C52B C51B 121.8(8)
C52B C53B C54B 121.6(8)
C53B C54B C49 115.9(6)
Si1 N1 Ti1 125.42(9)
Si1 N1 Ti2 139.03(10)
Ti1 N1 Ti2 93.99(7)
Si2 N2 Ti2 124.13(9)
Si2 N2 Ti1 142.68(10)
Ti2 N2 Ti1 93.11(7)
Si3 N3 Ti1 147.80(13)
C55 N4 C56 111.1(2)
C55 N4 Ti2 120.40(16)
C56 N4 Ti2 128.51(18)
C57 N5 C58 110.8(2)
C57 N5 Ti1 121.78(15)
C58 N5 Ti1 127.05(17)
C59 N6 C60 112.9(2)
C59 N6 Ti2 112.55(17)
C60 N6 Ti2 133.84(18)
N1 Si1 C1 112.58(9)
N1 Si1 C7 111.16(9)
C1 Si1 C7 105.41(10)
N1 Si1 C13 109.80(9)
C1 Si1 C13 109.50(10)
C7 Si1 C13 108.23(10)
N2 Si2 C19 112.46(9)
N2 Si2 C31 109.40(9)
C19 Si2 C31 107.38(10)
N2 Si2 C25 111.91(9)
C19 Si2 C25 108.40(9)
C31 Si2 C25 107.05(10)
N3 Si3 C37 108.28(10)
N3 Si3 C43 108.56(11)
C37 Si3 C43 112.38(11)
N3 Si3 C49 112.03(11)
C37 Si3 C49 107.50(11)
C43 Si3 C49 108.14(11)
N1 Ti1 N5 109.92(8)
N1 Ti1 N3 108.82(8)
N5 Ti1 N3 111.47(9)
N1 Ti1 N2 86.86(7)
N5 Ti1 N2 117.04(8)
N3 Ti1 N2 119.35(8)
N1 Ti1 Ti2 44.12(5)
N5 Ti1 Ti2 126.90(6)
N3 Ti1 Ti2 120.48(7)
N2 Ti1 Ti2 42.99(5)
N6 Ti2 N4 110.60(9)
N6 Ti2 N2 113.64(8)
N4 Ti2 N2 118.07(8)
N6 Ti2 N1 113.27(8)
N4 Ti2 N1 113.71(8)
N2 Ti2 N1 85.56(7)
N6 Ti2 Ti1 119.25(7)
N4 Ti2 Ti1 129.97(6)
N2 Ti2 Ti1 43.91(5)
N1 Ti2 Ti1 41.89(5)

loop_
_geom_bond_atom_site_label_1
_geom_bond_atom_site_label_2
_geom_bond_distance
C1 C6 1.378(3)
C1 C2 1.396(3)
C1 Si1 1.878(2)
C2 C3 1.384(4)
C3 C4 1.359(5)
C4 C5 1.371(4)
C5 C6 1.396(4)
C7 C12 1.391(3)
C7 C8 1.402(3)
C7 Si1 1.880(2)
C8 C9 1.382(3)
C9 C10 1.374(4)
C10 C11 1.372(4)
C11 C12 1.389(3)
C13 C18 1.388(3)
C13 C14 1.400(3)
C13 Si1 1.882(2)
C14 C15 1.392(3)
C15 C16 1.367(4)
C56 N4 1.457(3)
C16 C17 1.377(5)
C17 C18 1.391(4)
C57 N5 1.460(3)
C19 C20 1.390(3)
C19 C24 1.392(3)
C19 Si2 1.880(2)
C20 C21 1.390(3)
C21 C22 1.361(4)
C22 C23 1.374(4)
C23 C24 1.391(3)
C25 C26 1.390(3)
C25 C30 1.392(3)
C25 Si2 1.883(2)
C26 C27 1.395(3)
C27 C28 1.378(4)
C28 C29 1.367(4)
C29 C30 1.391(3)
C31 C36B 1.314(12)
C31 C32A 1.333(8)
C31 C36A 1.459(7)
C31 C32B 1.500(14)
C31 Si2 1.882(2)
C32A C33A 1.416(7)
C33A C34A 1.361(6)
C34A C35A 1.387(6)
C35A C36A 1.385(6)
C32B C33B 1.349(13)
C33B C34B 1.414(10)
C34B C35B 1.343(10)
C35B C36B 1.426(11)
C58 N5 1.460(3)
C37 C42 1.404(3)
C37 C38 1.406(3)
C37 Si3 1.867(2)
C38 C39 1.381(4)
C39 C40 1.377(4)
C40 C41 1.384(4)
C41 C42 1.383(4)
C43 C48 1.386(4)
C43 C44 1.395(4)
C43 Si3 1.878(2)
C44 C45 1.392(4)
C45 C46 1.362(5)
C46 C47 1.374(5)
C47 C48 1.389(4)
C55 N4 1.447(3)
C49 C50B 1.301(14)
C49 C54A 1.355(5)
C49 C50A 1.463(8)
C49 C54B 1.500(8)
C49 Si3 1.881(2)
C50A C51A 1.384(9)
C51A C52A 1.381(7)
C52A C53A 1.381(7)
C53A C54A 1.413(6)
C50B C51B 1.428(14)
C51B C52B 1.383(11)
C52B C53B 1.357(11)
C53B C54B 1.409(10)
C59 N6 1.454(3)
C60 N6 1.460(3)
N1 Si1 1.7275(17)
N1 Ti1 1.8885(17)
N1 Ti2 1.9691(16)
N2 Si2 1.7254(17)
N2 Ti2 1.9267(17)
N2 Ti1 1.9596(16)
N3 Si3 1.717(2)
N3 Ti1 1.9124(19)
N4 Ti2 1.9057(19)
N5 Ti1 1.8946(18)
N6 Ti2 1.8707(19)
Ti1 Ti2 2.8215(5)
